data_4349231
loop_
_publ_author_name
'Lohrey, Trevor D.'
'Bergman, Robert G.'
'Arnold, John'

_publ_section_title
;
 Oxygen Atom Transfer and Intramolecular Nitrene Transfer in a Rhenium
 \b-Diketiminate Complex.
;
_journal_issue 22
_journal_name_full 'Inorganic chemistry'
_journal_page_first 11993
_journal_page_last 12000
_journal_paper_doi 10.1021/acs.inorgchem.6b02122
_journal_volume 55
_journal_year 2016
_chemical_formula_sum 'C38 H63 Cl2 N2 O P Re'
_chemical_formula_weight 851.97
_chemical_name_common OReCl2(BDI)(PEt3)
_space_group_crystal_system monoclinic
_space_group_IT_number 14
_space_group_name_Hall '-P 2yn'
_space_group_name_H-M_alt 'P 1 21/n 1'
_atom_sites_solution_hydrogens geom
_atom_sites_solution_primary iterative
_atom_sites_solution_secondary difmap
_audit_creation_method SHELXL-2014/7
_cell_angle_alpha 90
_cell_angle_beta 93.440(4)
_cell_angle_gamma 90
_cell_formula_units_Z 4
_cell_length_a 9.8643(7)
_cell_length_b 22.9718(19)
_cell_length_c 17.4389(14)
_cell_measurement_reflns_used 9773
_cell_measurement_temperature 100(2)
_cell_measurement_theta_max 25.37
_cell_measurement_theta_min 2.48
_cell_volume 3944.5(5)
_computing_cell_refinement 'Bruker SAINT V8.34A'
_computing_data_collection 'Bruker APEX2 v. 2014.11'
_computing_data_reduction 'Bruker SAINT V8.34A'
_computing_molecular_graphics ORTEP-32
_computing_publication_material WinGX
_computing_structure_refinement SHELXL-2014
_computing_structure_solution SHELXT
_diffrn_ambient_temperature 100(2)
_diffrn_detector_area_resol_mean 8.366
_diffrn_measured_fraction_theta_full 1.000
_diffrn_measured_fraction_theta_max 0.997
_diffrn_measurement_device_type 'Bruker APEX-II CCD'
_diffrn_measurement_method 'phi and omega scans'
_diffrn_radiation_type MoK\a
_diffrn_radiation_wavelength 0.71073
_diffrn_reflns_av_unetI/netI 0.0636
_diffrn_reflns_Laue_measured_fraction_full 1.000
_diffrn_reflns_Laue_measured_fraction_max 0.997
_diffrn_reflns_limit_h_max 11
_diffrn_reflns_limit_h_min -11
_diffrn_reflns_limit_k_max 27
_diffrn_reflns_limit_k_min 0
_diffrn_reflns_limit_l_max 21
_diffrn_reflns_limit_l_min 0
_diffrn_reflns_number 7263
_diffrn_reflns_point_group_measured_fraction_full 1.000
_diffrn_reflns_point_group_measured_fraction_max 0.997
_diffrn_reflns_theta_full 25.000
_diffrn_reflns_theta_max 25.439
_diffrn_reflns_theta_min 1.468
_diffrn_source 'microfocus sealed tube'
_exptl_absorpt_coefficient_mu 3.287
_exptl_absorpt_correction_T_max 0.7452
_exptl_absorpt_correction_T_min 0.5386
_exptl_absorpt_correction_type multi-scan
_exptl_absorpt_process_details SADABS
_exptl_crystal_colour red
_exptl_crystal_density_diffrn 1.435
_exptl_crystal_description plate
_exptl_crystal_F_000 1748
_exptl_crystal_size_max 0.140
_exptl_crystal_size_mid 0.080
_exptl_crystal_size_min 0.030
_refine_diff_density_max 1.686
_refine_diff_density_min -1.423
_refine_diff_density_rms 0.142
_refine_ls_extinction_method none
_refine_ls_goodness_of_fit_ref 1.029
_refine_ls_hydrogen_treatment constr
_refine_ls_matrix_type full
_refine_ls_number_parameters 420
_refine_ls_number_reflns 7263
_refine_ls_number_restraints 0
_refine_ls_restrained_S_all 1.029
_refine_ls_R_factor_all 0.0544
_refine_ls_R_factor_gt 0.0378
_refine_ls_shift/su_max 0.001
_refine_ls_shift/su_mean 0.000
_refine_ls_structure_factor_coef Fsqd
_refine_ls_weighting_details 'w=1/[\s^2^(Fo^2^)+(0.0150P)^2^+12.1832P] where P=(Fo^2^+2Fc^2^)/3'
_refine_ls_weighting_scheme calc
_refine_ls_wR_factor_gt 0.0808
_refine_ls_wR_factor_ref 0.0894
_reflns_Friedel_coverage 0.000
_reflns_number_gt 5773
_reflns_number_total 7263
_reflns_threshold_expression 'I > 2\s(I)'
_cod_data_source_file ic6b02122_si_002.cif
_cod_data_source_block 1PEt3
_cod_original_sg_symbol_H-M 'P 21/n'
_cod_database_code 4349231
_shelx_shelxl_version_number 2014/7
_shelx_space_group_comment
;
The symmetry employed for this shelxl refinement is uniquely defined
by the following loop, which should always be used as a source of
symmetry information in preference to the above space-group names.
They are only intended as comments.
;
_shelx_estimated_absorpt_t_min 0.656
_shelx_estimated_absorpt_t_max 0.908

loop_
_space_group_symop_operation_xyz
'x, y, z'
'-x+1/2, y+1/2, -z+1/2'
'-x, -y, -z'
'x-1/2, -y-1/2, z-1/2'

loop_
_atom_site_label
_atom_site_type_symbol
_atom_site_fract_x
_atom_site_fract_y
_atom_site_fract_z
_atom_site_U_iso_or_equiv
_atom_site_adp_type
_atom_site_occupancy
_atom_site_site_symmetry_order
_atom_site_calc_flag
_atom_site_refinement_flags_posn
_atom_site_refinement_flags_adp
C1 C 0.7463(5) 0.0727(2) 0.6692(3) 0.0155(10) Uani 1 1 d . .
C2 C 0.8239(5) 0.0660(2) 0.7391(3) 0.0195(11) Uani 1 1 d . .
C3 C 0.9399(5) 0.0321(2) 0.7394(3) 0.0231(12) Uani 1 1 d . .
H3 H 0.9925 0.0268 0.7863 0.028 Uiso 1 1 calc R U
C4 C 0.9811(5) 0.0061(2) 0.6743(3) 0.0249(12) Uani 1 1 d . .
H4 H 1.0613 -0.0169 0.6760 0.030 Uiso 1 1 calc R U
C5 C 0.9053(5) 0.0136(2) 0.6059(3) 0.0232(12) Uani 1 1 d . .
H5 H 0.9349 -0.0042 0.5606 0.028 Uiso 1 1 calc R U
C6 C 0.7863(5) 0.0465(2) 0.6016(3) 0.0196(11) Uani 1 1 d . .
C7 C 0.7068(5) 0.0525(2) 0.5248(3) 0.0221(12) Uani 1 1 d . .
H7 H 0.6187 0.0720 0.5340 0.026 Uiso 1 1 calc R U
C8 C 0.6749(6) -0.0070(2) 0.4886(3) 0.0329(14) Uani 1 1 d . .
H8A H 0.7597 -0.0264 0.4770 0.049 Uiso 1 1 calc R U
H8B H 0.6179 -0.0018 0.4411 0.049 Uiso 1 1 calc R U
H8C H 0.6264 -0.0309 0.5246 0.049 Uiso 1 1 calc R U
C9 C 0.7827(6) 0.0905(3) 0.4689(3) 0.0317(14) Uani 1 1 d . .
H9A H 0.8047 0.1282 0.4930 0.048 Uiso 1 1 calc R U
H9B H 0.7250 0.0967 0.4218 0.048 Uiso 1 1 calc R U
H9C H 0.8667 0.0709 0.4561 0.048 Uiso 1 1 calc R U
C10 C 0.7881(5) 0.0952(2) 0.8133(3) 0.0235(12) Uani 1 1 d . .
H10 H 0.6991 0.1156 0.8037 0.028 Uiso 1 1 calc R U
C11 C 0.7735(6) 0.0520(3) 0.8787(3) 0.0345(15) Uani 1 1 d . .
H11A H 0.7079 0.0218 0.8623 0.052 Uiso 1 1 calc R U
H11B H 0.7415 0.0724 0.9235 0.052 Uiso 1 1 calc R U
H11C H 0.8618 0.0340 0.8923 0.052 Uiso 1 1 calc R U
C12 C 0.8945(5) 0.1408(2) 0.8392(3) 0.0268(13) Uani 1 1 d . .
H12A H 0.9841 0.1224 0.8450 0.040 Uiso 1 1 calc R U
H12B H 0.8713 0.1574 0.8885 0.040 Uiso 1 1 calc R U
H12C H 0.8960 0.1718 0.8006 0.040 Uiso 1 1 calc R U
C13 C 0.3038(5) 0.2351(2) 0.5969(3) 0.0177(11) Uani 1 1 d . .
C14 C 0.2683(5) 0.2317(2) 0.5182(3) 0.0189(11) Uani 1 1 d . .
C15 C 0.1920(5) 0.2773(2) 0.4847(3) 0.0210(12) Uani 1 1 d . .
H15 H 0.1696 0.2767 0.4310 0.025 Uiso 1 1 calc R U
C16 C 0.1773(5) 0.3234(2) 0.6059(3) 0.0279(13) Uani 1 1 d . .
H16 H 0.1432 0.3544 0.6353 0.034 Uiso 1 1 calc R U
C17 C 0.1485(5) 0.3231(2) 0.5276(3) 0.0267(13) Uani 1 1 d . .
H17 H 0.0989 0.3542 0.5035 0.032 Uiso 1 1 calc R U
C18 C 0.2545(5) 0.2801(2) 0.6435(3) 0.0200(11) Uani 1 1 d . .
C19 C 0.2971(5) 0.1787(2) 0.4690(3) 0.0238(12) Uani 1 1 d . .
H19 H 0.3541 0.1507 0.5009 0.029 Uiso 1 1 calc R U
C20 C 0.1623(6) 0.1484(3) 0.4439(4) 0.0347(15) Uani 1 1 d . .
H20A H 0.1144 0.1376 0.4895 0.052 Uiso 1 1 calc R U
H20B H 0.1810 0.1133 0.4144 0.052 Uiso 1 1 calc R U
H20C H 0.1056 0.1750 0.4119 0.052 Uiso 1 1 calc R U
C21 C 0.3735(6) 0.1948(2) 0.3985(3) 0.0298(13) Uani 1 1 d . .
H21A H 0.3141 0.2177 0.3630 0.045 Uiso 1 1 calc R U
H21B H 0.4016 0.1592 0.3728 0.045 Uiso 1 1 calc R U
H21C H 0.4540 0.2178 0.4145 0.045 Uiso 1 1 calc R U
C22 C 0.3526(6) 0.3345(3) 0.7595(3) 0.0347(14) Uani 1 1 d . .
H22A H 0.4443 0.3324 0.7410 0.052 Uiso 1 1 calc R U
H22B H 0.3581 0.3347 0.8158 0.052 Uiso 1 1 calc R U
H22C H 0.3080 0.3702 0.7403 0.052 Uiso 1 1 calc R U
C23 C 0.2708(5) 0.2819(2) 0.7306(3) 0.0267(13) Uani 1 1 d . .
H23 H 0.3202 0.2459 0.7486 0.032 Uiso 1 1 calc R U
C24 C 0.1316(6) 0.2824(3) 0.7654(3) 0.0372(15) Uani 1 1 d . .
H24A H 0.0862 0.3196 0.7538 0.056 Uiso 1 1 calc R U
H24B H 0.1438 0.2775 0.8212 0.056 Uiso 1 1 calc R U
H24C H 0.0759 0.2505 0.7435 0.056 Uiso 1 1 calc R U
C25 C 0.1676(5) 0.1466(3) 0.6643(3) 0.0296(13) Uani 1 1 d . .
H25A H 0.1434 0.1526 0.7174 0.044 Uiso 1 1 calc R U
H25B H 0.1289 0.1097 0.6452 0.044 Uiso 1 1 calc R U
H25C H 0.1313 0.1786 0.6321 0.044 Uiso 1 1 calc R U
C26 C 0.3193(5) 0.1448(2) 0.6616(3) 0.0181(11) Uani 1 1 d . .
C27 C 0.3793(5) 0.0928(2) 0.6894(3) 0.0209(12) Uani 1 1 d . .
H27 H 0.3189 0.0671 0.7131 0.025 Uiso 1 1 calc R U
C28 C 0.5102(5) 0.0728(2) 0.6881(3) 0.0169(11) Uani 1 1 d . .
C29 C 0.5314(5) 0.0095(2) 0.7091(3) 0.0253(13) Uani 1 1 d . .
H29A H 0.5662 -0.0114 0.6654 0.038 Uiso 1 1 calc R U
H29B H 0.4448 -0.0077 0.7222 0.038 Uiso 1 1 calc R U
H29C H 0.5971 0.0065 0.7534 0.038 Uiso 1 1 calc R U
C30 C 0.2403(6) 0.5171(3) 0.6288(4) 0.0524(19) Uani 1 1 d . .
H30A H 0.3162 0.5218 0.5956 0.079 Uiso 1 1 calc R U
H30B H 0.2711 0.4956 0.6751 0.079 Uiso 1 1 calc R U
H30C H 0.2069 0.5555 0.6433 0.079 Uiso 1 1 calc R U
C31 C 0.1265(7) 0.4835(4) 0.5859(4) 0.058(2) Uani 1 1 d . .
H31A H 0.1650 0.4474 0.5653 0.070 Uiso 1 1 calc R U
H31B H 0.0593 0.4721 0.6231 0.070 Uiso 1 1 calc R U
C32 C 0.0560(6) 0.5143(3) 0.5233(4) 0.0445(17) Uani 1 1 d . .
H32A H 0.1250 0.5264 0.4875 0.053 Uiso 1 1 calc R U
H32B H 0.0187 0.5504 0.5448 0.053 Uiso 1 1 calc R U
C33 C 0.7342(6) 0.3309(3) 0.6944(4) 0.0343(15) Uani 1 1 d . .
H33A H 0.6630 0.3350 0.7317 0.041 Uiso 1 1 calc R U
H33B H 0.8016 0.3027 0.7165 0.041 Uiso 1 1 calc R U
C34 C 0.8030(9) 0.3877(3) 0.6893(4) 0.073(3) Uani 1 1 d . .
H34A H 0.8638 0.3870 0.6468 0.109 Uiso 1 1 calc R U
H34B H 0.8560 0.3955 0.7375 0.109 Uiso 1 1 calc R U
H34C H 0.7350 0.4184 0.6801 0.109 Uiso 1 1 calc R U
C35 C 0.7826(6) 0.3063(2) 0.5369(3) 0.0304(14) Uani 1 1 d . .
H35A H 0.8037 0.3483 0.5326 0.036 Uiso 1 1 calc R U
H35B H 0.8664 0.2866 0.5574 0.036 Uiso 1 1 calc R U
C36 C 0.7475(7) 0.2833(3) 0.4577(4) 0.0449(17) Uani 1 1 d . .
H36A H 0.7471 0.2406 0.4589 0.067 Uiso 1 1 calc R U
H36B H 0.8151 0.2968 0.4227 0.067 Uiso 1 1 calc R U
H36C H 0.6574 0.2974 0.4396 0.067 Uiso 1 1 calc R U
C37 C 0.5159(5) 0.3456(2) 0.5699(3) 0.0254(13) Uani 1 1 d . .
H37A H 0.4669 0.3252 0.5266 0.030 Uiso 1 1 calc R U
H37B H 0.4515 0.3499 0.6110 0.030 Uiso 1 1 calc R U
C38 C 0.5509(6) 0.4059(3) 0.5427(4) 0.0483(19) Uani 1 1 d . .
H38A H 0.5999 0.4271 0.5845 0.072 Uiso 1 1 calc R U
H38B H 0.4672 0.4269 0.5271 0.072 Uiso 1 1 calc R U
H38C H 0.6082 0.4029 0.4989 0.072 Uiso 1 1 calc R U
N1 N 0.3868(4) 0.18884(17) 0.6316(2) 0.0144(9) Uani 1 1 d . .
N2 N 0.6175(4) 0.10471(17) 0.6672(2) 0.0163(9) Uani 1 1 d . .
O1 O 0.5874(3) 0.18348(14) 0.5337(2) 0.0211(8) Uani 1 1 d . .
P1 P 0.65428(14) 0.29798(6) 0.60663(9) 0.0216(3) Uani 1 1 d . .
Cl1 Cl 0.84507(12) 0.19213(5) 0.64647(8) 0.0235(3) Uani 1 1 d . .
Cl2 Cl 0.59059(13) 0.21838(6) 0.76410(8) 0.0251(3) Uani 1 1 d . .
Re1 Re 0.60544(2) 0.19075(2) 0.62987(2) 0.01477(8) Uani 1 1 d . .

loop_
_atom_site_aniso_label
_atom_site_aniso_U_11
_atom_site_aniso_U_22
_atom_site_aniso_U_33
_atom_site_aniso_U_23
_atom_site_aniso_U_13
_atom_site_aniso_U_12
C1 0.016(2) 0.012(2) 0.018(3) -0.002(2) 0.002(2) 0.002(2)
C2 0.018(3) 0.018(3) 0.022(3) 0.000(2) -0.003(2) -0.001(2)
C3 0.020(3) 0.025(3) 0.023(3) -0.002(2) -0.006(2) 0.003(2)
C4 0.018(3) 0.021(3) 0.035(3) -0.002(3) 0.000(2) 0.004(2)
C5 0.019(3) 0.024(3) 0.027(3) -0.008(2) 0.001(2) 0.001(2)
C6 0.017(3) 0.019(3) 0.022(3) -0.004(2) -0.005(2) -0.002(2)
C7 0.020(3) 0.029(3) 0.017(3) -0.006(2) -0.001(2) 0.004(2)
C8 0.032(3) 0.036(3) 0.029(3) -0.010(3) -0.004(3) 0.002(3)
C9 0.033(3) 0.039(3) 0.023(3) -0.001(3) 0.003(3) 0.010(3)
C10 0.024(3) 0.027(3) 0.019(3) 0.002(2) -0.001(2) 0.004(2)
C11 0.045(4) 0.037(4) 0.020(3) 0.003(3) -0.005(3) 0.003(3)
C12 0.027(3) 0.029(3) 0.024(3) -0.004(3) -0.007(2) 0.001(2)
C13 0.010(2) 0.019(3) 0.023(3) 0.002(2) 0.000(2) -0.003(2)
C14 0.012(2) 0.023(3) 0.021(3) 0.000(2) -0.001(2) -0.004(2)
C15 0.017(3) 0.024(3) 0.021(3) 0.008(2) -0.003(2) 0.001(2)
C16 0.020(3) 0.037(3) 0.028(3) 0.004(3) 0.006(2) 0.010(2)
C17 0.020(3) 0.026(3) 0.034(3) 0.006(3) -0.003(2) 0.004(2)
C18 0.016(3) 0.028(3) 0.016(3) 0.000(2) 0.000(2) 0.001(2)
C19 0.020(3) 0.025(3) 0.025(3) 0.002(2) -0.007(2) -0.001(2)
C20 0.034(3) 0.031(3) 0.037(4) -0.004(3) -0.016(3) -0.004(3)
C21 0.034(3) 0.033(3) 0.022(3) -0.004(3) -0.003(3) 0.004(3)
C22 0.036(3) 0.045(4) 0.024(3) -0.007(3) 0.002(3) 0.006(3)
C23 0.026(3) 0.030(3) 0.024(3) -0.003(3) 0.001(2) 0.007(2)
C24 0.030(3) 0.056(4) 0.027(3) 0.001(3) 0.011(3) 0.009(3)
C25 0.017(3) 0.036(3) 0.037(4) 0.010(3) 0.007(2) 0.002(2)
C26 0.018(3) 0.023(3) 0.013(3) -0.004(2) -0.002(2) 0.003(2)
C27 0.017(3) 0.022(3) 0.023(3) 0.004(2) 0.001(2) -0.005(2)
C28 0.017(3) 0.022(3) 0.012(3) 0.000(2) -0.002(2) -0.003(2)
C29 0.018(3) 0.025(3) 0.032(3) 0.003(3) -0.003(2) -0.001(2)
C30 0.035(4) 0.079(5) 0.043(4) -0.001(4) -0.007(3) -0.014(4)
C31 0.052(5) 0.074(5) 0.048(5) 0.000(4) 0.005(4) -0.004(4)
C32 0.032(4) 0.064(5) 0.038(4) -0.007(4) 0.002(3) 0.002(3)
C33 0.034(3) 0.031(3) 0.038(4) -0.009(3) -0.002(3) -0.003(3)
C34 0.105(7) 0.057(5) 0.052(5) 0.008(4) -0.041(5) -0.030(5)
C35 0.024(3) 0.028(3) 0.040(4) 0.004(3) 0.010(3) -0.006(2)
C36 0.062(5) 0.041(4) 0.032(4) 0.003(3) 0.004(3) -0.019(3)
C37 0.021(3) 0.025(3) 0.030(3) 0.004(3) 0.002(2) 0.000(2)
C38 0.039(4) 0.030(3) 0.074(5) 0.019(4) -0.023(4) -0.009(3)
N1 0.011(2) 0.016(2) 0.017(2) -0.0037(18) 0.0023(17) -0.0014(17)
N2 0.016(2) 0.017(2) 0.015(2) -0.0014(18) -0.0057(17) 0.0045(17)
O1 0.0124(17) 0.0174(18) 0.033(2) 0.0026(16) -0.0005(15) 0.0006(14)
P1 0.0171(7) 0.0197(7) 0.0280(8) 0.0024(6) 0.0001(6) 0.0011(5)
Cl1 0.0103(6) 0.0244(7) 0.0354(8) 0.0013(6) -0.0030(5) -0.0005(5)
Cl2 0.0228(7) 0.0300(7) 0.0217(7) -0.0051(6) -0.0055(5) 0.0051(6)
Re1 0.01024(11) 0.01734(12) 0.01646(12) -0.00037(9) -0.00142(8) 0.00023(8)

loop_
_atom_type_symbol
_atom_type_description
_atom_type_scat_dispersion_real
_atom_type_scat_dispersion_imag
_atom_type_scat_source
C C 0.0033 0.0016 'International Tables Vol C Tables 4.2.6.8 and 6.1.1.4'
H H 0.0000 0.0000 'International Tables Vol C Tables 4.2.6.8 and 6.1.1.4'
N N 0.0061 0.0033 'International Tables Vol C Tables 4.2.6.8 and 6.1.1.4'
O O 0.0106 0.0060 'International Tables Vol C Tables 4.2.6.8 and 6.1.1.4'
P P 0.1023 0.0942 'International Tables Vol C Tables 4.2.6.8 and 6.1.1.4'
Cl Cl 0.1484 0.1585 'International Tables Vol C Tables 4.2.6.8 and 6.1.1.4'
Re Re -1.0185 7.2310 'International Tables Vol C Tables 4.2.6.8 and 6.1.1.4'

loop_
_geom_angle_atom_site_label_1
_geom_angle_atom_site_label_2
_geom_angle_atom_site_label_3
_geom_angle
_geom_angle_site_symmetry_1
_geom_angle_site_symmetry_3
C6 C1 C2 121.0(4) . .
C6 C1 N2 118.8(4) . .
C2 C1 N2 120.1(4) . .
C3 C2 C1 118.1(5) . .
C3 C2 C10 118.6(5) . .
C1 C2 C10 123.2(4) . .
C4 C3 C2 122.0(5) . .
C4 C3 H3 119.0 . .
C2 C3 H3 119.0 . .
C3 C4 C5 119.4(5) . .
C3 C4 H4 120.3 . .
C5 C4 H4 120.3 . .
C4 C5 C6 121.7(5) . .
C4 C5 H5 119.2 . .
C6 C5 H5 119.2 . .
C5 C6 C1 117.8(5) . .
C5 C6 C7 119.1(5) . .
C1 C6 C7 123.2(4) . .
C6 C7 C8 111.4(4) . .
C6 C7 C9 111.5(4) . .
C8 C7 C9 110.0(5) . .
C6 C7 H7 107.9 . .
C8 C7 H7 107.9 . .
C9 C7 H7 107.9 . .
C7 C8 H8A 109.5 . .
C7 C8 H8B 109.5 . .
H8A C8 H8B 109.5 . .
C7 C8 H8C 109.5 . .
H8A C8 H8C 109.5 . .
H8B C8 H8C 109.5 . .
C7 C9 H9A 109.5 . .
C7 C9 H9B 109.5 . .
H9A C9 H9B 109.5 . .
C7 C9 H9C 109.5 . .
H9A C9 H9C 109.5 . .
H9B C9 H9C 109.5 . .
C2 C10 C11 112.7(4) . .
C2 C10 C12 111.3(4) . .
C11 C10 C12 108.6(4) . .
C2 C10 H10 108.0 . .
C11 C10 H10 108.0 . .
C12 C10 H10 108.0 . .
C10 C11 H11A 109.5 . .
C10 C11 H11B 109.5 . .
H11A C11 H11B 109.5 . .
C10 C11 H11C 109.5 . .
H11A C11 H11C 109.5 . .
H11B C11 H11C 109.5 . .
C10 C12 H12A 109.5 . .
C10 C12 H12B 109.5 . .
H12A C12 H12B 109.5 . .
C10 C12 H12C 109.5 . .
H12A C12 H12C 109.5 . .
H12B C12 H12C 109.5 . .
C14 C13 C18 122.0(5) . .
C14 C13 N1 118.0(4) . .
C18 C13 N1 119.9(4) . .
C15 C14 C13 117.6(5) . .
C15 C14 C19 118.5(5) . .
C13 C14 C19 123.6(5) . .
C17 C15 C14 121.7(5) . .
C17 C15 H15 119.2 . .
C14 C15 H15 119.2 . .
C17 C16 C18 122.4(5) . .
C17 C16 H16 118.8 . .
C18 C16 H16 118.8 . .
C15 C17 C16 119.5(5) . .
C15 C17 H17 120.3 . .
C16 C17 H17 120.3 . .
C16 C18 C13 116.6(5) . .
C16 C18 C23 118.2(5) . .
C13 C18 C23 125.0(5) . .
C14 C19 C21 112.1(4) . .
C14 C19 C20 109.5(4) . .
C21 C19 C20 109.9(5) . .
C14 C19 H19 108.4 . .
C21 C19 H19 108.4 . .
C20 C19 H19 108.4 . .
C19 C20 H20A 109.5 . .
C19 C20 H20B 109.5 . .
H20A C20 H20B 109.5 . .
C19 C20 H20C 109.5 . .
H20A C20 H20C 109.5 . .
H20B C20 H20C 109.5 . .
C19 C21 H21A 109.5 . .
C19 C21 H21B 109.5 . .
H21A C21 H21B 109.5 . .
C19 C21 H21C 109.5 . .
H21A C21 H21C 109.5 . .
H21B C21 H21C 109.5 . .
C23 C22 H22A 109.5 . .
C23 C22 H22B 109.5 . .
H22A C22 H22B 109.5 . .
C23 C22 H22C 109.5 . .
H22A C22 H22C 109.5 . .
H22B C22 H22C 109.5 . .
C18 C23 C22 112.0(5) . .
C18 C23 C24 110.7(4) . .
C22 C23 C24 109.4(5) . .
C18 C23 H23 108.2 . .
C22 C23 H23 108.2 . .
C24 C23 H23 108.2 . .
C23 C24 H24A 109.5 . .
C23 C24 H24B 109.5 . .
H24A C24 H24B 109.5 . .
C23 C24 H24C 109.5 . .
H24A C24 H24C 109.5 . .
H24B C24 H24C 109.5 . .
C26 C25 H25A 109.5 . .
C26 C25 H25B 109.5 . .
H25A C25 H25B 109.5 . .
C26 C25 H25C 109.5 . .
H25A C25 H25C 109.5 . .
H25B C25 H25C 109.5 . .
N1 C26 C27 124.7(4) . .
N1 C26 C25 120.8(4) . .
C27 C26 C25 114.4(5) . .
C28 C27 C26 131.0(5) . .
C28 C27 H27 114.5 . .
C26 C27 H27 114.5 . .
N2 C28 C27 125.1(5) . .
N2 C28 C29 119.1(4) . .
C27 C28 C29 115.7(4) . .
C28 C29 H29A 109.5 . .
C28 C29 H29B 109.5 . .
H29A C29 H29B 109.5 . .
C28 C29 H29C 109.5 . .
H29A C29 H29C 109.5 . .
H29B C29 H29C 109.5 . .
C31 C30 H30A 109.5 . .
C31 C30 H30B 109.5 . .
H30A C30 H30B 109.5 . .
C31 C30 H30C 109.5 . .
H30A C30 H30C 109.5 . .
H30B C30 H30C 109.5 . .
C32 C31 C30 115.6(6) . .
C32 C31 H31A 108.4 . .
C30 C31 H31A 108.4 . .
C32 C31 H31B 108.4 . .
C30 C31 H31B 108.4 . .
H31A C31 H31B 107.5 . .
C31 C32 C32 120.3(8) . 3_566
C31 C32 H32A 107.3 . .
C32 C32 H32A 107.3 3_566 .
C31 C32 H32B 107.3 . .
C32 C32 H32B 107.3 3_566 .
H32A C32 H32B 106.9 . .
C34 C33 P1 119.2(5) . .
C34 C33 H33A 107.5 . .
P1 C33 H33A 107.5 . .
C34 C33 H33B 107.5 . .
P1 C33 H33B 107.5 . .
H33A C33 H33B 107.0 . .
C33 C34 H34A 109.5 . .
C33 C34 H34B 109.5 . .
H34A C34 H34B 109.5 . .
C33 C34 H34C 109.5 . .
H34A C34 H34C 109.5 . .
H34B C34 H34C 109.5 . .
C36 C35 P1 116.6(4) . .
C36 C35 H35A 108.1 . .
P1 C35 H35A 108.1 . .
C36 C35 H35B 108.1 . .
P1 C35 H35B 108.1 . .
H35A C35 H35B 107.3 . .
C35 C36 H36A 109.5 . .
C35 C36 H36B 109.5 . .
H36A C36 H36B 109.5 . .
C35 C36 H36C 109.5 . .
H36A C36 H36C 109.5 . .
H36B C36 H36C 109.5 . .
C38 C37 P1 118.5(4) . .
C38 C37 H37A 107.7 . .
P1 C37 H37A 107.7 . .
C38 C37 H37B 107.7 . .
P1 C37 H37B 107.7 . .
H37A C37 H37B 107.1 . .
C37 C38 H38A 109.5 . .
C37 C38 H38B 109.5 . .
H38A C38 H38B 109.5 . .
C37 C38 H38C 109.5 . .
H38A C38 H38C 109.5 . .
H38B C38 H38C 109.5 . .
C26 N1 C13 115.9(4) . .
C26 N1 Re1 122.9(3) . .
C13 N1 Re1 121.2(3) . .
C28 N2 C1 114.3(4) . .
C28 N2 Re1 124.5(3) . .
C1 N2 Re1 121.1(3) . .
C35 P1 C37 103.8(3) . .
C35 P1 C33 103.4(3) . .
C37 P1 C33 108.5(3) . .
C35 P1 Re1 110.75(19) . .
C37 P1 Re1 119.21(18) . .
C33 P1 Re1 109.9(2) . .
O1 Re1 N2 102.60(16) . .
O1 Re1 N1 88.06(15) . .
N2 Re1 N1 90.84(15) . .
O1 Re1 Cl1 99.70(11) . .
N2 Re1 Cl1 86.36(11) . .
N1 Re1 Cl1 172.16(11) . .
O1 Re1 Cl2 166.65(11) . .
N2 Re1 Cl2 87.27(12) . .
N1 Re1 Cl2 82.76(11) . .
Cl1 Re1 Cl2 89.78(5) . .
O1 Re1 P1 86.97(11) . .
N2 Re1 P1 163.73(11) . .
N1 Re1 P1 102.74(11) . .
Cl1 Re1 P1 79.00(4) . .
Cl2 Re1 P1 85.63(5) . .

loop_
_geom_bond_atom_site_label_1
_geom_bond_atom_site_label_2
_geom_bond_distance
_geom_bond_site_symmetry_2
C1 C6 1.402(7) .
C1 C2 1.407(7) .
C1 N2 1.467(6) .
C2 C3 1.384(7) .
C2 C10 1.519(7) .
C3 C4 1.367(7) .
C3 H3 0.9500 .
C4 C5 1.379(7) .
C4 H4 0.9500 .
C5 C6 1.394(7) .
C5 H5 0.9500 .
C6 C7 1.517(7) .
C7 C8 1.530(7) .
C7 C9 1.537(8) .
C7 H7 1.0000 .
C8 H8A 0.9800 .
C8 H8B 0.9800 .
C8 H8C 0.9800 .
C9 H9A 0.9800 .
C9 H9B 0.9800 .
C9 H9C 0.9800 .
C10 C11 1.525(7) .
C10 C12 1.531(7) .
C10 H10 1.0000 .
C11 H11A 0.9800 .
C11 H11B 0.9800 .
C11 H11C 0.9800 .
C12 H12A 0.9800 .
C12 H12B 0.9800 .
C12 H12C 0.9800 .
C13 C14 1.399(7) .
C13 C18 1.418(7) .
C13 N1 1.452(6) .
C14 C15 1.398(7) .
C14 C19 1.525(7) .
C15 C17 1.373(8) .
C15 H15 0.9500 .
C16 C17 1.377(8) .
C16 C18 1.394(7) .
C16 H16 0.9500 .
C17 H17 0.9500 .
C18 C23 1.519(7) .
C19 C21 1.526(8) .
C19 C20 1.540(7) .
C19 H19 1.0000 .
C20 H20A 0.9800 .
C20 H20B 0.9800 .
C20 H20C 0.9800 .
C21 H21A 0.9800 .
C21 H21B 0.9800 .
C21 H21C 0.9800 .
C22 C23 1.522(8) .
C22 H22A 0.9800 .
C22 H22B 0.9800 .
C22 H22C 0.9800 .
C23 C24 1.534(7) .
C23 H23 1.0000 .
C24 H24A 0.9800 .
C24 H24B 0.9800 .
C24 H24C 0.9800 .
C25 C26 1.501(7) .
C25 H25A 0.9800 .
C25 H25B 0.9800 .
C25 H25C 0.9800 .
C26 N1 1.336(6) .
C26 C27 1.406(7) .
C27 C28 1.372(7) .
C27 H27 0.9500 .
C28 N2 1.355(6) .
C28 C29 1.512(7) .
C29 H29A 0.9800 .
C29 H29B 0.9800 .
C29 H29C 0.9800 .
C30 C31 1.521(9) .
C30 H30A 0.9800 .
C30 H30B 0.9800 .
C30 H30C 0.9800 .
C31 C32 1.444(9) .
C31 H31A 0.9900 .
C31 H31B 0.9900 .
C32 C32 1.486(12) 3_566
C32 H32A 0.9900 .
C32 H32B 0.9900 .
C33 C34 1.478(9) .
C33 P1 1.840(6) .
C33 H33A 0.9900 .
C33 H33B 0.9900 .
C34 H34A 0.9800 .
C34 H34B 0.9800 .
C34 H34C 0.9800 .
C35 C36 1.501(8) .
C35 P1 1.817(6) .
C35 H35A 0.9900 .
C35 H35B 0.9900 .
C36 H36A 0.9800 .
C36 H36B 0.9800 .
C36 H36C 0.9800 .
C37 C38 1.512(8) .
C37 P1 1.834(5) .
C37 H37A 0.9900 .
C37 H37B 0.9900 .
C38 H38A 0.9800 .
C38 H38B 0.9800 .
C38 H38C 0.9800 .
N1 Re1 2.159(4) .
N2 Re1 2.082(4) .
O1 Re1 1.684(4) .
P1 Re1 2.5471(13) .
Cl1 Re1 2.3643(12) .
Cl2 Re1 2.4383(13) .
